data_1575456
loop_
_publ_author_name
'Kharel, Ranjan'
'Joshi, Sindhuja'
'Konar, Sanjit'

_publ_section_title
;
 Dual magnetic bistability with significant coercivity in a
 photo-responsive 1D Fe<sub>2</sub>Fe cyanide chain.
;
_journal_issue 76
_journal_name_full 'Chemical communications (Cambridge, England)'
_journal_page_first 14701
_journal_page_last 14704
_journal_paper_doi 10.1039/d5cc02871j
_journal_volume 61
_journal_year 2025
_chemical_formula_moiety 'C48 H36 B2 Fe3 N22 S2'
_chemical_formula_sum 'C48 H36 B2 Fe3 N22 S2'
_chemical_formula_weight 1174.28
_space_group_crystal_system orthorhombic
_space_group_IT_number 60
_space_group_name_Hall '-P 2n 2ab'
_space_group_name_H-M_alt 'P b c n'
_atom_sites_solution_hydrogens geom
_atom_sites_solution_primary iterative
_audit_creation_date 2025-05-07
_audit_creation_method
;
Olex2 1.5
(compiled 2024.02.16 svn.r378c4104 for OlexSys, GUI svn.r6928)
;
_audit_update_record
;
2025-05-07 deposited with the CCDC.	2025-08-15 downloaded from the CCDC.
;
_cell_angle_alpha 90
_cell_angle_beta 90
_cell_angle_gamma 90
_cell_formula_units_Z 4
_cell_length_a 24.2557(15)
_cell_length_b 15.3021(10)
_cell_length_c 13.8736(10)
_cell_measurement_reflns_used 3812
_cell_measurement_temperature 160.00
_cell_measurement_theta_max 24.69
_cell_measurement_theta_min 2.85
_cell_volume 5149.4(6)
_computing_cell_refinement 'SAINT V8.41 (?, 2016)'
_computing_data_reduction 'SAINT V8.41 (?, 2016)'
_computing_molecular_graphics 'Olex2 1.5 (Dolomanov et al., 2009)'
_computing_publication_material 'Olex2 1.5 (Dolomanov et al., 2009)'
_computing_structure_refinement 'XL  (Sheldrick, 2008)'
_computing_structure_solution 'olex2.solve 1.5 (Bourhis et al., 2015)'
_diffrn_ambient_temperature 160.00
_diffrn_measured_fraction_theta_full 0.997
_diffrn_measured_fraction_theta_max 0.997
_diffrn_measurement_device_type 'Bruker APEX-II CCD'
_diffrn_measurement_method '\f and \w scans'
_diffrn_radiation_type MoK\a
_diffrn_radiation_wavelength 0.71073
_diffrn_reflns_av_R_equivalents 0.0949
_diffrn_reflns_av_unetI/netI 0.0597
_diffrn_reflns_Laue_measured_fraction_full 0.997
_diffrn_reflns_Laue_measured_fraction_max 0.997
_diffrn_reflns_limit_h_max 28
_diffrn_reflns_limit_h_min -28
_diffrn_reflns_limit_k_max 18
_diffrn_reflns_limit_k_min -18
_diffrn_reflns_limit_l_max 16
_diffrn_reflns_limit_l_min -13
_diffrn_reflns_number 28220
_diffrn_reflns_point_group_measured_fraction_full 0.997
_diffrn_reflns_point_group_measured_fraction_max 0.997
_diffrn_reflns_theta_full 25.033
_diffrn_reflns_theta_max 25.033
_diffrn_reflns_theta_min 2.152
_diffrn_source_current 1.39
_diffrn_source_power 0.0695
_diffrn_source_voltage 50.0
_diffrn_standards_number 0
_exptl_absorpt_coefficient_mu 0.975
_exptl_absorpt_correction_T_max 0.7452
_exptl_absorpt_correction_T_min 0.6147
_exptl_absorpt_correction_type none
_exptl_absorpt_process_details
;
SADABS-2016/2 (Bruker,2016/2) was used for absorption correction.
wR2(int) was 0.1102 before and 0.0967 after correction.
The Ratio of minimum to maximum transmission is 0.8249.
The \l/2 correction factor is Not present.
;
_exptl_crystal_colour wine_red
_exptl_crystal_density_diffrn 1.515
_exptl_crystal_description rectangular
_exptl_crystal_F_000 2392
_exptl_crystal_size_max 0.166
_exptl_crystal_size_mid 0.106
_exptl_crystal_size_min 0.056
_refine_diff_density_max 0.377
_refine_diff_density_min -0.454
_refine_diff_density_rms 0.082
_refine_ls_extinction_method none
_refine_ls_goodness_of_fit_ref 1.039
_refine_ls_hydrogen_treatment constr
_refine_ls_matrix_type full
_refine_ls_number_parameters 349
_refine_ls_number_reflns 4540
_refine_ls_number_restraints 0
_refine_ls_restrained_S_all 1.039
_refine_ls_R_factor_all 0.0740
_refine_ls_R_factor_gt 0.0471
_refine_ls_shift/su_max 0.001
_refine_ls_shift/su_mean 0.000
_refine_ls_structure_factor_coef Fsqd
_refine_ls_weighting_details 'w=1/[\s^2^(Fo^2^)+(0.0486P)^2^+7.1793P] where P=(Fo^2^+2Fc^2^)/3'
_refine_ls_weighting_scheme calc
_refine_ls_wR_factor_gt 0.1071
_refine_ls_wR_factor_ref 0.1260
_reflns_Friedel_coverage 0.000
_reflns_number_gt 3303
_reflns_number_total 4540
_reflns_threshold_expression 'I > 2\s(I)'
_cod_data_source_file d5cc02871j2.cif
_cod_data_source_block ortho1_a_CCDC2
_cod_depositor_comments 'Adding full bibliography for 1575454--1575456.cif.'
_cod_database_code 1575456
_shelx_shelxl_version_number 2019/3
_shelx_space_group_comment
;
The symmetry employed for this shelxl refinement is uniquely defined
by the following loop, which should always be used as a source of
symmetry information in preference to the above space-group names.
They are only intended as comments.
;
_olex2_refinement_description
;
1.a Ternary CH refined with riding coordinates:
 B1(H1)
1.b Aromatic/amide H refined with riding coordinates:
 C13(H13), C4(H4), C7(H7), C9(H9), C14(H14), C21(H21), C12(H12), C17(H17),
 C6(H6), C8(H8), C10(H10), C5(H5), C11(H11), C23(H23), C16(H16), C24(H24),
 C22(H22)
;
_olex2_submission_special_instructions 'No special instructions were received'

loop_
_space_group_symop_operation_xyz
'x, y, z'
'-x+1/2, -y+1/2, z+1/2'
'-x, y, -z+1/2'
'x+1/2, -y+1/2, -z'
'-x, -y, -z'
'x-1/2, y-1/2, -z-1/2'
'x, -y, z-1/2'
'-x-1/2, y-1/2, z'

loop_
_atom_site_label
_atom_site_type_symbol
_atom_site_fract_x
_atom_site_fract_y
_atom_site_fract_z
_atom_site_U_iso_or_equiv
_atom_site_adp_type
_atom_site_occupancy
_atom_site_site_symmetry_order
_atom_site_calc_flag
_atom_site_refinement_flags_posn
_atom_site_refinement_flags_adp
_atom_site_refinement_flags_occupancy
_atom_site_disorder_assembly
_atom_site_disorder_group
Fe01 Fe 0.500000 0.500000 0.500000 0.01816(19) Uani 1 2 d S . P . .
Fe02 Fe 0.34672(2) 0.54380(3) 0.75123(4) 0.01905(16) Uani 1 1 d . . . . .
S1 S 0.55543(4) 0.96027(7) 0.64610(8) 0.0318(3) Uani 1 1 d . . . . .
N10 N 0.31327(12) 0.4261(2) 0.7546(2) 0.0222(7) Uani 1 1 d . . . . .
N8 N 0.28544(11) 0.5793(2) 0.6646(2) 0.0223(7) Uani 1 1 d . . . . .
N6 N 0.30159(12) 0.5748(2) 0.8639(2) 0.0232(7) Uani 1 1 d . . . . .
N11 N 0.25795(12) 0.4192(2) 0.7693(2) 0.0231(7) Uani 1 1 d . . . . .
N1 N 0.51169(12) 0.6412(2) 0.5054(2) 0.0242(7) Uani 1 1 d . . . . .
N7 N 0.24698(12) 0.5535(2) 0.8650(2) 0.0239(7) Uani 1 1 d . . . . .
N2 N 0.43034(12) 0.5084(2) 0.5914(2) 0.0251(7) Uani 1 1 d . . . . .
N9 N 0.23272(12) 0.5566(2) 0.6879(2) 0.0239(7) Uani 1 1 d . . . . .
N4 N 0.44423(12) 0.4911(2) 0.8796(2) 0.0254(7) Uani 1 1 d . . . . .
N3 N 0.56933(12) 0.9583(2) 0.4603(2) 0.0262(7) Uani 1 1 d . . . . .
N5 N 0.38965(14) 0.7328(2) 0.7485(3) 0.0349(8) Uani 1 1 d . . . . .
C1 C 0.40727(14) 0.5096(2) 0.8313(3) 0.0215(8) Uani 1 1 d . . . . .
C2 C 0.37502(15) 0.6615(3) 0.7498(3) 0.0238(8) Uani 1 1 d . . . . .
C3 C 0.39614(15) 0.5195(2) 0.6475(3) 0.0222(8) Uani 1 1 d . . . . .
C13 C 0.50675(15) 0.6835(3) 0.5900(3) 0.0281(9) Uani 1 1 d . . . . .
H13 H 0.493037 0.652137 0.643998 0.034 Uiso 1 1 calc R U . . .
C4 C 0.33297(16) 0.3446(3) 0.7493(3) 0.0278(9) Uani 1 1 d . . . . .
H4 H 0.370662 0.330084 0.739804 0.033 Uiso 1 1 calc R U . . .
C7 C 0.22496(15) 0.5812(3) 0.9488(3) 0.0286(9) Uani 1 1 d . . . . .
H7 H 0.187633 0.574016 0.968008 0.034 Uiso 1 1 calc R U . . .
C9 C 0.31264(16) 0.6152(3) 0.9466(3) 0.0299(9) Uani 1 1 d . . . . .
H9 H 0.347844 0.636752 0.965026 0.036 Uiso 1 1 calc R U . . .
C15 C 0.54071(14) 0.8171(2) 0.5239(3) 0.0247(8) Uani 1 1 d . . . . .
C20 C 0.58021(15) 1.0430(3) 0.4916(3) 0.0268(9) Uani 1 1 d . . . . .
C14 C 0.52055(16) 0.7696(3) 0.6019(3) 0.0277(9) Uani 1 1 d . . . . .
H14 H 0.516379 0.796807 0.663020 0.033 Uiso 1 1 calc R U . . .
C21 C 0.59588(15) 1.1119(2) 0.4310(3) 0.0285(9) Uani 1 1 d . . . . .
H21 H 0.599621 1.103548 0.363505 0.034 Uiso 1 1 calc R U . . .
C12 C 0.19809(16) 0.5855(3) 0.6192(3) 0.0297(9) Uani 1 1 d . . . . .
H12 H 0.159225 0.577832 0.618501 0.036 Uiso 1 1 calc R U . . .
C19 C 0.57504(15) 1.0565(2) 0.5901(3) 0.0284(9) Uani 1 1 d . . . . .
C18 C 0.55554(14) 0.9092(2) 0.5332(3) 0.0249(8) Uani 1 1 d . . . . .
C17 C 0.53041(16) 0.6870(3) 0.4300(3) 0.0312(9) Uani 1 1 d . . . . .
H17 H 0.533313 0.658654 0.369265 0.037 Uiso 1 1 calc R U . . .
C6 C 0.24404(17) 0.3344(3) 0.7716(3) 0.0299(9) Uani 1 1 d . . . . .
H6 H 0.207791 0.312173 0.780065 0.036 Uiso 1 1 calc R U . . .
C8 C 0.26537(16) 0.6213(3) 1.0018(3) 0.0338(10) Uani 1 1 d . . . . .
H8 H 0.261669 0.647754 1.063463 0.041 Uiso 1 1 calc R U . . .
C10 C 0.28278(17) 0.6218(3) 0.5815(3) 0.0307(9) Uani 1 1 d . . . . .
H10 H 0.313690 0.644951 0.548124 0.037 Uiso 1 1 calc R U . . .
C5 C 0.29094(17) 0.2847(3) 0.7595(3) 0.0331(10) Uani 1 1 d . . . . .
H5 H 0.293701 0.222759 0.758547 0.040 Uiso 1 1 calc R U . . .
C11 C 0.22857(17) 0.6279(3) 0.5501(3) 0.0352(10) Uani 1 1 d . . . . .
H11 H 0.215423 0.655380 0.493167 0.042 Uiso 1 1 calc R U . . .
C23 C 0.60041(17) 1.2049(3) 0.5711(3) 0.0393(11) Uani 1 1 d . . . . .
H23 H 0.607556 1.261177 0.597342 0.047 Uiso 1 1 calc R U . . .
C16 C 0.54560(16) 0.7734(3) 0.4365(3) 0.0332(10) Uani 1 1 d . . . . .
H16 H 0.559418 0.803072 0.381459 0.040 Uiso 1 1 calc R U . . .
C24 C 0.58509(17) 1.1379(3) 0.6316(3) 0.0367(10) Uani 1 1 d . . . . .
H24 H 0.581492 1.146825 0.699072 0.044 Uiso 1 1 calc R U . . .
C22 C 0.60562(17) 1.1918(3) 0.4722(3) 0.0364(10) Uani 1 1 d . . . . .
H22 H 0.616189 1.239404 0.432327 0.044 Uiso 1 1 calc R U . . .
B1 B 0.22335(17) 0.5023(3) 0.7795(3) 0.0261(10) Uani 1 1 d . . . . .
H1 H 0.183430 0.488468 0.789116 0.031 Uiso 1 1 calc R U . . .

loop_
_atom_site_aniso_label
_atom_site_aniso_U_11
_atom_site_aniso_U_22
_atom_site_aniso_U_33
_atom_site_aniso_U_23
_atom_site_aniso_U_13
_atom_site_aniso_U_12
Fe01 0.0154(4) 0.0217(4) 0.0173(4) -0.0008(3) 0.0010(3) -0.0006(3)
Fe02 0.0172(3) 0.0215(3) 0.0184(3) -0.0007(2) 0.0011(2) -0.0009(2)
S1 0.0354(6) 0.0310(6) 0.0290(6) 0.0002(5) -0.0002(5) -0.0049(4)
N10 0.0190(16) 0.0264(17) 0.0211(16) 0.0001(14) 0.0005(13) -0.0008(13)
N8 0.0200(15) 0.0242(16) 0.0227(17) 0.0001(14) -0.0031(13) -0.0019(13)
N6 0.0196(15) 0.0238(17) 0.0261(17) -0.0038(14) 0.0016(14) -0.0021(13)
N11 0.0214(16) 0.0234(16) 0.0244(18) -0.0002(14) 0.0010(13) -0.0055(14)
N1 0.0250(17) 0.0270(18) 0.0207(17) 0.0045(14) 0.0019(13) 0.0016(14)
N7 0.0173(15) 0.0261(17) 0.0284(18) -0.0018(14) 0.0054(14) 0.0005(13)
N2 0.0245(16) 0.0267(17) 0.0241(17) -0.0014(14) -0.0008(15) -0.0005(14)
N9 0.0186(16) 0.0248(18) 0.0283(18) -0.0037(14) -0.0011(14) 0.0013(13)
N4 0.0218(16) 0.0292(18) 0.0254(18) -0.0001(14) -0.0003(15) -0.0001(14)
N3 0.0203(16) 0.0274(18) 0.0310(19) 0.0021(15) -0.0034(14) -0.0017(13)
N5 0.036(2) 0.030(2) 0.039(2) 0.0063(17) -0.0072(17) -0.0044(16)
C1 0.0197(18) 0.025(2) 0.0201(19) -0.0032(16) 0.0046(17) -0.0011(16)
C2 0.0180(18) 0.030(2) 0.024(2) -0.0011(18) -0.0005(16) 0.0036(17)
C3 0.0203(18) 0.025(2) 0.0216(19) -0.0006(17) -0.0032(17) 0.0009(16)
C13 0.029(2) 0.027(2) 0.028(2) 0.0003(18) 0.0026(18) 0.0026(17)
C4 0.030(2) 0.026(2) 0.028(2) 0.0011(18) -0.0015(18) 0.0045(17)
C7 0.026(2) 0.029(2) 0.030(2) -0.0036(19) 0.0104(18) 0.0033(17)
C9 0.029(2) 0.032(2) 0.029(2) -0.0064(18) 0.0006(18) -0.0033(17)
C15 0.0202(18) 0.024(2) 0.030(2) 0.0008(17) -0.0033(17) 0.0020(16)
C20 0.0198(19) 0.027(2) 0.034(2) 0.0032(18) -0.0039(17) 0.0004(16)
C14 0.031(2) 0.027(2) 0.025(2) 0.0014(18) 0.0001(17) 0.0015(17)
C21 0.027(2) 0.028(2) 0.030(2) 0.0043(18) -0.0039(18) -0.0006(17)
C12 0.028(2) 0.030(2) 0.032(2) -0.0071(19) -0.0096(18) 0.0053(18)
C19 0.0208(19) 0.028(2) 0.036(2) 0.0009(18) -0.0044(18) 0.0004(16)
C18 0.0188(18) 0.027(2) 0.029(2) -0.0005(17) -0.0004(17) 0.0021(16)
C17 0.041(2) 0.030(2) 0.022(2) -0.0003(18) 0.0041(18) -0.0002(18)
C6 0.038(2) 0.026(2) 0.026(2) 0.0007(17) 0.0008(18) -0.0085(18)
C8 0.036(2) 0.040(3) 0.025(2) -0.0073(19) 0.0046(18) 0.0045(19)
C10 0.036(2) 0.027(2) 0.030(2) 0.0025(18) -0.0005(19) -0.0046(18)
C5 0.046(3) 0.020(2) 0.033(2) -0.0010(18) -0.001(2) 0.0000(19)
C11 0.045(3) 0.029(2) 0.032(2) -0.0004(19) -0.013(2) 0.0016(19)
C23 0.037(2) 0.027(2) 0.054(3) -0.002(2) -0.011(2) -0.0063(19)
C16 0.038(2) 0.029(2) 0.033(2) 0.0085(19) 0.009(2) -0.0035(18)
C24 0.037(2) 0.035(2) 0.038(3) -0.009(2) -0.005(2) -0.0004(19)
C22 0.035(2) 0.030(2) 0.045(3) 0.009(2) -0.008(2) -0.0019(19)
B1 0.019(2) 0.028(2) 0.032(3) -0.008(2) 0.0020(19) -0.0029(19)

loop_
_atom_type_symbol
_atom_type_description
_atom_type_scat_dispersion_real
_atom_type_scat_dispersion_imag
_atom_type_scat_source
C C 0.0033 0.0016 'International Tables Vol C Tables 4.2.6.8 and 6.1.1.4'
H H 0.0000 0.0000 'International Tables Vol C Tables 4.2.6.8 and 6.1.1.4'
B B 0.0013 0.0007 'International Tables Vol C Tables 4.2.6.8 and 6.1.1.4'
Fe Fe 0.3463 0.8444 'International Tables Vol C Tables 4.2.6.8 and 6.1.1.4'
N N 0.0061 0.0033 'International Tables Vol C Tables 4.2.6.8 and 6.1.1.4'
S S 0.1246 0.1234 'International Tables Vol C Tables 4.2.6.8 and 6.1.1.4'

loop_
_geom_angle_atom_site_label_1
_geom_angle_atom_site_label_2
_geom_angle_atom_site_label_3
_geom_angle
_geom_angle_site_symmetry_1
_geom_angle_site_symmetry_3
_geom_angle_publ_flag
N1 Fe01 N1 180.0 5_666 . ?
N2 Fe01 N1 91.30(11) . . ?
N2 Fe01 N1 88.70(11) 5_666 . ?
N2 Fe01 N1 91.30(11) 5_666 5_666 ?
N2 Fe01 N1 88.70(11) . 5_666 ?
N2 Fe01 N2 180.0 5_666 . ?
N2 Fe01 N4 87.68(11) . 7_565 ?
N2 Fe01 N4 92.32(11) . 3_656 ?
N2 Fe01 N4 87.68(11) 5_666 3_656 ?
N2 Fe01 N4 92.32(11) 5_666 7_565 ?
N4 Fe01 N1 87.38(11) 3_656 . ?
N4 Fe01 N1 92.62(11) 3_656 5_666 ?
N4 Fe01 N1 87.38(11) 7_565 5_666 ?
N4 Fe01 N1 92.62(11) 7_565 . ?
N4 Fe01 N4 180.0 7_565 3_656 ?
N10 Fe02 N8 87.48(12) . . ?
N6 Fe02 N10 88.42(12) . . ?
N6 Fe02 N8 89.90(13) . . ?
C1 Fe02 N10 92.99(14) . . ?
C1 Fe02 N8 178.21(14) . . ?
C1 Fe02 N6 91.84(14) . . ?
C1 Fe02 C2 89.32(15) . . ?
C2 Fe02 N10 176.54(14) . . ?
C2 Fe02 N8 90.29(14) . . ?
C2 Fe02 N6 88.92(14) . . ?
C3 Fe02 N10 95.61(14) . . ?
C3 Fe02 N8 93.84(14) . . ?
C3 Fe02 N6 174.61(14) . . ?
C3 Fe02 C1 84.40(15) . . ?
C3 Fe02 C2 87.18(16) . . ?
C19 S1 C18 88.71(19) . . ?
N11 N10 Fe02 118.6(2) . . ?
C4 N10 Fe02 134.6(3) . . ?
C4 N10 N11 106.8(3) . . ?
N9 N8 Fe02 119.3(2) . . ?
C10 N8 Fe02 134.2(3) . . ?
C10 N8 N9 106.6(3) . . ?
N7 N6 Fe02 119.5(2) . . ?
C9 N6 Fe02 133.3(3) . . ?
C9 N6 N7 107.3(3) . . ?
N10 N11 B1 119.4(3) . . ?
C6 N11 N10 109.0(3) . . ?
C6 N11 B1 131.6(3) . . ?
C13 N1 Fe01 119.7(2) . . ?
C17 N1 Fe01 122.4(3) . . ?
C17 N1 C13 117.3(3) . . ?
N6 N7 B1 118.5(3) . . ?
C7 N7 N6 108.6(3) . . ?
C7 N7 B1 132.8(3) . . ?
C3 N2 Fe01 172.1(3) . . ?
N8 N9 B1 118.2(3) . . ?
C12 N9 N8 109.5(3) . . ?
C12 N9 B1 132.2(3) . . ?
C1 N4 Fe01 157.3(3) . 3_656 ?
C18 N3 C20 110.0(3) . . ?
N4 C1 Fe02 178.3(3) . . ?
N5 C2 Fe02 177.1(3) . . ?
N2 C3 Fe02 172.5(3) . . ?
N1 C13 H13 118.4 . . ?
N1 C13 C14 123.1(4) . . ?
C14 C13 H13 118.4 . . ?
N10 C4 H4 124.7 . . ?
N10 C4 C5 110.5(3) . . ?
C5 C4 H4 124.7 . . ?
N7 C7 H7 125.7 . . ?
N7 C7 C8 108.7(3) . . ?
C8 C7 H7 125.7 . . ?
N6 C9 H9 125.0 . . ?
N6 C9 C8 110.0(3) . . ?
C8 C9 H9 125.0 . . ?
C14 C15 C18 121.5(4) . . ?
C16 C15 C14 117.1(4) . . ?
C16 C15 C18 121.4(3) . . ?
N3 C20 C21 124.4(4) . . ?
C19 C20 N3 115.4(3) . . ?
C19 C20 C21 120.2(4) . . ?
C13 C14 C15 119.6(4) . . ?
C13 C14 H14 120.2 . . ?
C15 C14 H14 120.2 . . ?
C20 C21 H21 121.0 . . ?
C22 C21 C20 117.9(4) . . ?
C22 C21 H21 121.0 . . ?
N9 C12 H12 125.9 . . ?
N9 C12 C11 108.3(4) . . ?
C11 C12 H12 125.9 . . ?
C20 C19 S1 109.9(3) . . ?
C20 C19 C24 121.6(4) . . ?
C24 C19 S1 128.5(4) . . ?
N3 C18 S1 116.0(3) . . ?
N3 C18 C15 123.4(4) . . ?
C15 C18 S1 120.6(3) . . ?
N1 C17 H17 118.6 . . ?
N1 C17 C16 122.9(4) . . ?
C16 C17 H17 118.6 . . ?
N11 C6 H6 125.6 . . ?
N11 C6 C5 108.9(4) . . ?
C5 C6 H6 125.6 . . ?
C7 C8 C9 105.4(4) . . ?
C7 C8 H8 127.3 . . ?
C9 C8 H8 127.3 . . ?
N8 C10 H10 124.7 . . ?
N8 C10 C11 110.6(4) . . ?
C11 C10 H10 124.7 . . ?
C4 C5 H5 127.6 . . ?
C6 C5 C4 104.8(4) . . ?
C6 C5 H5 127.6 . . ?
C12 C11 C10 105.0(4) . . ?
C12 C11 H11 127.5 . . ?
C10 C11 H11 127.5 . . ?
C24 C23 H23 119.4 . . ?
C24 C23 C22 121.2(4) . . ?
C22 C23 H23 119.4 . . ?
C15 C16 H16 120.1 . . ?
C17 C16 C15 119.9(4) . . ?
C17 C16 H16 120.1 . . ?
C19 C24 H24 121.3 . . ?
C23 C24 C19 117.5(4) . . ?
C23 C24 H24 121.3 . . ?
C21 C22 C23 121.6(4) . . ?
C21 C22 H22 119.2 . . ?
C23 C22 H22 119.2 . . ?
N11 B1 N7 107.0(3) . . ?
N11 B1 N9 106.9(3) . . ?
N11 B1 H1 111.6 . . ?
N7 B1 N9 108.0(3) . . ?
N7 B1 H1 111.6 . . ?
N9 B1 H1 111.6 . . ?

loop_
_geom_bond_atom_site_label_1
_geom_bond_atom_site_label_2
_geom_bond_distance
_geom_bond_site_symmetry_2
_geom_bond_publ_flag
Fe01 N1 2.180(3) . ?
Fe01 N1 2.180(3) 5_666 ?
Fe01 N2 2.117(3) . ?
Fe01 N2 2.117(3) 5_666 ?
Fe01 N4 2.154(3) 7_565 ?
Fe01 N4 2.154(3) 3_656 ?
Fe02 N10 1.976(3) . ?
Fe02 N8 1.987(3) . ?
Fe02 N6 1.966(3) . ?
Fe02 C1 1.914(4) . ?
Fe02 C2 1.927(4) . ?
Fe02 C3 1.910(4) . ?
S1 C19 1.731(4) . ?
S1 C18 1.750(4) . ?
N10 N11 1.361(4) . ?
N10 C4 1.337(5) . ?
N8 N9 1.364(4) . ?
N8 C10 1.325(5) . ?
N6 N7 1.364(4) . ?
N6 C9 1.332(5) . ?
N11 C6 1.342(5) . ?
N11 B1 1.530(5) . ?
N1 C13 1.345(5) . ?
N1 C17 1.340(5) . ?
N7 C7 1.348(5) . ?
N7 B1 1.532(5) . ?
N2 C3 1.149(5) . ?
N9 C12 1.345(5) . ?
N9 B1 1.536(6) . ?
N4 C1 1.155(5) . ?
N3 C20 1.392(5) . ?
N3 C18 1.304(5) . ?
N5 C2 1.148(5) . ?
C13 H13 0.9500 . ?
C13 C14 1.370(5) . ?
C4 H4 0.9500 . ?
C4 C5 1.379(6) . ?
C7 H7 0.9500 . ?
C7 C8 1.371(6) . ?
C9 H9 0.9500 . ?
C9 C8 1.382(5) . ?
C15 C14 1.392(5) . ?
C15 C18 1.460(5) . ?
C15 C16 1.391(5) . ?
C20 C21 1.402(5) . ?
C20 C19 1.387(6) . ?
C14 H14 0.9500 . ?
C21 H21 0.9500 . ?
C21 C22 1.370(6) . ?
C12 H12 0.9500 . ?
C12 C11 1.373(6) . ?
C19 C24 1.394(6) . ?
C17 H17 0.9500 . ?
C17 C16 1.375(6) . ?
C6 H6 0.9500 . ?
C6 C5 1.378(6) . ?
C8 H8 0.9500 . ?
C10 H10 0.9500 . ?
C10 C11 1.389(5) . ?
C5 H5 0.9500 . ?
C11 H11 0.9500 . ?
C23 H23 0.9500 . ?
C23 C24 1.376(6) . ?
C23 C22 1.393(6) . ?
C16 H16 0.9500 . ?
C24 H24 0.9500 . ?
C22 H22 0.9500 . ?
B1 H1 1.0000 . ?

loop_
_geom_torsion_atom_site_label_1
_geom_torsion_atom_site_label_2
_geom_torsion_atom_site_label_3
_geom_torsion_atom_site_label_4
_geom_torsion
_geom_torsion_site_symmetry_1
_geom_torsion_site_symmetry_2
_geom_torsion_site_symmetry_3
_geom_torsion_site_symmetry_4
_geom_torsion_publ_flag
Fe01 N1 C13 C14 171.0(3) . . . . ?
Fe01 N1 C17 C16 -170.1(3) . . . . ?
Fe02 N10 N11 C6 -178.4(2) . . . . ?
Fe02 N10 N11 B1 1.9(4) . . . . ?
Fe02 N10 C4 C5 177.5(3) . . . . ?
Fe02 N8 N9 C12 -178.8(2) . . . . ?
Fe02 N8 N9 B1 -1.5(4) . . . . ?
Fe02 N8 C10 C11 178.8(3) . . . . ?
Fe02 N6 N7 C7 180.0(2) . . . . ?
Fe02 N6 N7 B1 2.6(4) . . . . ?
Fe02 N6 C9 C8 179.4(3) . . . . ?
S1 C19 C24 C23 179.9(3) . . . . ?
N10 N11 C6 C5 0.8(4) . . . . ?
N10 N11 B1 N7 -58.5(4) . . . . ?
N10 N11 B1 N9 57.0(4) . . . . ?
N10 C4 C5 C6 0.0(4) . . . . ?
N8 N9 C12 C11 -0.2(4) . . . . ?
N8 N9 B1 N11 -56.7(4) . . . . ?
N8 N9 B1 N7 58.1(4) . . . . ?
N8 C10 C11 C12 -0.5(5) . . . . ?
N6 N7 C7 C8 0.6(4) . . . . ?
N6 N7 B1 N11 55.7(4) . . . . ?
N6 N7 B1 N9 -59.1(4) . . . . ?
N6 C9 C8 C7 0.9(5) . . . . ?
N11 N10 C4 C5 0.5(4) . . . . ?
N11 C6 C5 C4 -0.5(4) . . . . ?
N1 C13 C14 C15 0.0(6) . . . . ?
N1 C17 C16 C15 -1.3(6) . . . . ?
N7 N6 C9 C8 -0.5(4) . . . . ?
N7 C7 C8 C9 -0.9(5) . . . . ?
N9 N8 C10 C11 0.4(4) . . . . ?
N9 C12 C11 C10 0.4(4) . . . . ?
N3 C20 C21 C22 -179.6(3) . . . . ?
N3 C20 C19 S1 -0.4(4) . . . . ?
N3 C20 C19 C24 179.5(3) . . . . ?
C13 N1 C17 C16 1.5(6) . . . . ?
C4 N10 N11 C6 -0.8(4) . . . . ?
C4 N10 N11 B1 179.4(3) . . . . ?
C7 N7 B1 N11 -120.9(4) . . . . ?
C7 N7 B1 N9 124.3(4) . . . . ?
C9 N6 N7 C7 0.0(4) . . . . ?
C9 N6 N7 B1 -177.4(3) . . . . ?
C20 N3 C18 S1 -0.9(4) . . . . ?
C20 N3 C18 C15 179.0(3) . . . . ?
C20 C21 C22 C23 0.2(6) . . . . ?
C20 C19 C24 C23 0.0(6) . . . . ?
C14 C15 C18 S1 6.9(5) . . . . ?
C14 C15 C18 N3 -173.0(3) . . . . ?
C14 C15 C16 C17 0.4(6) . . . . ?
C21 C20 C19 S1 -179.9(3) . . . . ?
C21 C20 C19 C24 0.0(6) . . . . ?
C12 N9 B1 N11 119.9(4) . . . . ?
C12 N9 B1 N7 -125.3(4) . . . . ?
C19 S1 C18 N3 0.6(3) . . . . ?
C19 S1 C18 C15 -179.3(3) . . . . ?
C19 C20 C21 C22 -0.1(6) . . . . ?
C18 S1 C19 C20 -0.1(3) . . . . ?
C18 S1 C19 C24 -180.0(4) . . . . ?
C18 N3 C20 C21 -179.7(3) . . . . ?
C18 N3 C20 C19 0.8(5) . . . . ?
C18 C15 C14 C13 179.5(3) . . . . ?
C18 C15 C16 C17 -178.9(4) . . . . ?
C17 N1 C13 C14 -0.9(5) . . . . ?
C6 N11 B1 N7 121.8(4) . . . . ?
C6 N11 B1 N9 -122.8(4) . . . . ?
C10 N8 N9 C12 -0.1(4) . . . . ?
C10 N8 N9 B1 177.2(3) . . . . ?
C16 C15 C14 C13 0.2(5) . . . . ?
C16 C15 C18 S1 -173.8(3) . . . . ?
C16 C15 C18 N3 6.4(6) . . . . ?
C24 C23 C22 C21 -0.1(7) . . . . ?
C22 C23 C24 C19 0.0(6) . . . . ?
B1 N11 C6 C5 -179.4(4) . . . . ?
B1 N7 C7 C8 177.4(4) . . . . ?
B1 N9 C12 C11 -177.1(4) . . . . ?
